data_4068312
loop_
_publ_author_name
'Liu, Zhongqiang'
'Stern, Charlotte L.'
'Lambert, Joseph B.'

_publ_section_title
;
 Metal-Organic Frameworks from Dipodal and Tripodal Silicon-Centered
 Tetrahedral Ligands
;
_journal_issue 1
_journal_name_full Organometallics
_journal_page_first 84
_journal_paper_doi 10.1021/om800678g
_journal_volume 28
_journal_year 2009
_chemical_formula_sum 'C29.25 H19 F9 N O8.5 Zn2'
_chemical_formula_weight 822.19
_chemical_name_systematic
; 
 ? 
;
_space_group_IT_number 13
_symmetry_cell_setting monoclinic
_symmetry_space_group_name_Hall '-P 2yac'
_symmetry_space_group_name_H-M 'P 1 2/n 1'
_atom_sites_solution_hydrogens geom
_atom_sites_solution_primary direct
_atom_sites_solution_secondary difmap
_audit_creation_method SHELXL-97
_cell_angle_alpha 90.00
_cell_angle_beta 92.534(2)
_cell_angle_gamma 90.00
_cell_formula_units_Z 4
_cell_length_a 17.8530(17)
_cell_length_b 7.5280(7)
_cell_length_c 23.757(2)
_cell_measurement_reflns_used 6028
_cell_measurement_temperature 153(2)
_cell_measurement_theta_max 28.12
_cell_measurement_theta_min 2.77
_cell_volume 3189.8(5)
_computing_cell_refinement 'Bruker SMART'
_computing_data_collection 'Bruker SMART'
_computing_data_reduction 'Bruker SAINT'
_computing_molecular_graphics 'Bruker SHELXTL'
_computing_publication_material 'Bruker SHELXTL'
_computing_structure_refinement 'SHELXL-97 (Sheldrick, 1997)'
_computing_structure_solution 'SHELXS-97 (Sheldrick, 1990)'
_diffrn_ambient_temperature 153(2)
_diffrn_measured_fraction_theta_full 0.920
_diffrn_measured_fraction_theta_max 0.920
_diffrn_measurement_device_type 'CCD area detector'
_diffrn_measurement_method 'omega scans'
_diffrn_radiation_monochromator graphite
_diffrn_radiation_source 'fine-focus sealed tube'
_diffrn_radiation_type MoK\a
_diffrn_radiation_wavelength 0.71073
_diffrn_reflns_av_R_equivalents 0.0543
_diffrn_reflns_av_sigmaI/netI 0.0478
_diffrn_reflns_limit_h_max 23
_diffrn_reflns_limit_h_min -23
_diffrn_reflns_limit_k_max 10
_diffrn_reflns_limit_k_min -9
_diffrn_reflns_limit_l_max 31
_diffrn_reflns_limit_l_min -30
_diffrn_reflns_number 28255
_diffrn_reflns_theta_full 28.78
_diffrn_reflns_theta_max 28.78
_diffrn_reflns_theta_min 1.40
_exptl_absorpt_coefficient_mu 1.609
_exptl_absorpt_correction_T_max 0.9741
_exptl_absorpt_correction_T_min 0.6211
_exptl_absorpt_correction_type numerical
_exptl_absorpt_process_details face-indexed
_exptl_crystal_colour colorless
_exptl_crystal_density_diffrn 1.712
_exptl_crystal_density_method 'not measured'
_exptl_crystal_description plate
_exptl_crystal_F_000 1642
_exptl_crystal_size_max 0.486
_exptl_crystal_size_mid 0.194
_exptl_crystal_size_min 0.016
_refine_diff_density_max 1.221
_refine_diff_density_min -0.867
_refine_diff_density_rms 0.113
_refine_ls_extinction_method none
_refine_ls_goodness_of_fit_ref 1.060
_refine_ls_hydrogen_treatment riding
_refine_ls_matrix_type full
_refine_ls_number_parameters 463
_refine_ls_number_reflns 7647
_refine_ls_number_restraints 0
_refine_ls_restrained_S_all 1.060
_refine_ls_R_factor_all 0.0658
_refine_ls_R_factor_gt 0.0407
_refine_ls_shift/su_max 0.004
_refine_ls_shift/su_mean 0.000
_refine_ls_structure_factor_coef Fsqd
_refine_ls_weighting_details 'calc w=1/[\s^2^(Fo^2^)+(0.0643P)^2^+0.6704P] where P=(Fo^2^+2Fc^2^)/3'
_refine_ls_weighting_scheme calc
_refine_ls_wR_factor_gt 0.1024
_refine_ls_wR_factor_ref 0.1158
_reflns_number_gt 5571
_reflns_number_total 7647
_reflns_threshold_expression >2sigma(I)
_cod_data_source_file om800678g_si_002.cif
_cod_data_source_block s50q
_cod_depositor_comments
;
The following automatic conversions were performed:

'_symmetry_cell_setting' value 'Monoclinic' changed to 'monoclinic'
according to /home/saulius/struct/CIF-dictionaries/cif_core.dic
dictionary named 'cif_core.dic' version 2.4.2 from 2011-04-26.

Automatic conversion script
Id: cif_fix_values 1715 2011-07-08 13:25:40Z adriana 
;
_cod_original_cell_volume 3189.7(5)
_cod_original_sg_symbol_H-M P2/n
_cod_original_formula_sum 'C29.25 H19 F9 N O8.50 Zn2'
_cod_database_code 4068312

loop_
_symmetry_equiv_pos_as_xyz
'x, y, z'
'-x+1/2, y, -z+1/2'
'-x, -y, -z'
'x-1/2, -y, z-1/2'

loop_
_atom_site_label
_atom_site_type_symbol
_atom_site_fract_x
_atom_site_fract_y
_atom_site_fract_z
_atom_site_U_iso_or_equiv
_atom_site_adp_type
_atom_site_occupancy
_atom_site_symmetry_multiplicity
_atom_site_calc_flag
_atom_site_refinement_flags
Zn1 Zn 0.578313(18) 1.02626(4) 0.031570(13) 0.01805(10) Uani 1 1 d .
Zn2 Zn 0.509413(18) 0.70501(4) 0.087302(13) 0.01834(10) Uani 1 1 d .
F1 F 0.56471(11) 1.1298(3) 0.41753(8) 0.0335(4) Uani 1 1 d .
F2 F 0.44902(11) 1.2116(3) 0.41220(8) 0.0385(5) Uani 1 1 d .
F3 F 0.52916(11) 1.3538(3) 0.46499(8) 0.0390(5) Uani 1 1 d .
F4 F 0.45805(10) 1.6115(3) 0.40910(8) 0.0378(5) Uani 1 1 d .
F5 F 0.41144(10) 1.4643(3) 0.33867(8) 0.0368(5) Uani 1 1 d .
F6 F 0.49275(11) 1.6684(3) 0.32549(8) 0.0348(4) Uani 1 1 d .
F7 F 0.14510(10) -0.2392(2) 0.25164(8) 0.0337(4) Uani 1 1 d .
F8 F 0.22520(11) -0.2976(2) 0.18957(9) 0.0350(5) Uani 1 1 d .
F9 F 0.15197(10) -0.0708(2) 0.17919(8) 0.0306(4) Uani 1 1 d .
O1 O 0.51780(13) 0.8985(3) 0.14296(9) 0.0331(5) Uani 1 1 d .
O2 O 0.56726(12) 1.1408(3) 0.10526(8) 0.0263(5) Uani 1 1 d .
O3 O 0.60886(11) 0.5925(3) 0.09030(9) 0.0286(5) Uani 1 1 d .
O4 O 0.66016(12) 0.8461(3) 0.06192(10) 0.0324(5) Uani 1 1 d .
O5 O 0.43955(12) 0.5686(3) 0.12827(9) 0.0284(5) Uani 1 1 d .
O6 O 0.42468(13) 0.3890(3) 0.05475(9) 0.0316(5) Uani 1 1 d .
O7 O 0.50288(11) 0.8253(2) 0.01379(8) 0.0186(4) Uani 1 1 d .
O9 O 0.66479(12) 1.1257(3) -0.00793(9) 0.0272(5) Uani 1 1 d .
N1 N 0.75069(15) 1.3219(4) -0.03464(11) 0.0285(6) Uani 1 1 d .
C1 C 0.54285(16) 1.0541(4) 0.14585(12) 0.0219(6) Uani 1 1 d .
C2 C 0.54278(16) 1.1413(4) 0.20275(12) 0.0207(6) Uani 1 1 d .
C3 C 0.51390(16) 1.0505(4) 0.24742(12) 0.0226(6) Uani 1 1 d .
H3 H 0.4953 0.9332 0.2419 0.027 Uiso 1 1 calc R
C4 C 0.51164(17) 1.1282(4) 0.30016(13) 0.0240(6) Uani 1 1 d .
H4 H 0.4906 1.0654 0.3303 0.029 Uiso 1 1 calc R
C5 C 0.54024(15) 1.2986(4) 0.30886(12) 0.0205(6) Uani 1 1 d .
C6 C 0.56957(16) 1.3889(4) 0.26369(12) 0.0233(6) Uani 1 1 d .
H6 H 0.5892 1.5052 0.2692 0.028 Uiso 1 1 calc R
C7 C 0.57045(16) 1.3119(4) 0.21110(12) 0.0222(6) Uani 1 1 d .
H7 H 0.5900 1.3757 0.1805 0.027 Uiso 1 1 calc R
C8 C 0.53837(16) 1.3968(4) 0.36606(12) 0.0234(6) Uani 1 1 d .
C9 C 0.52003(18) 1.2715(5) 0.41516(13) 0.0292(7) Uani 1 1 d .
C10 C 0.47493(17) 1.5356(5) 0.35975(14) 0.0296(7) Uani 1 1 d .
C11 C 0.66390(16) 0.6911(4) 0.08039(13) 0.0230(6) Uani 1 1 d .
C12 C 0.74113(16) 0.6153(4) 0.09326(13) 0.0250(6) Uani 1 1 d .
C13 C 0.80414(18) 0.7180(4) 0.08520(14) 0.0312(7) Uani 1 1 d .
H13 H 0.7984 0.8352 0.0709 0.037 Uiso 1 1 calc R
C14 C 0.87551(18) 0.6523(4) 0.09777(14) 0.0304(7) Uani 1 1 d .
H14 H 0.9182 0.7242 0.0920 0.036 Uiso 1 1 calc R
C15 C 0.88436(16) 0.4802(4) 0.11884(12) 0.0223(6) Uani 1 1 d .
C16 C 0.82105(17) 0.3765(4) 0.12628(13) 0.0261(7) Uani 1 1 d .
H16 H 0.8266 0.2591 0.1405 0.031 Uiso 1 1 calc R
C17 C 0.75010(17) 0.4425(4) 0.11314(13) 0.0242(6) Uani 1 1 d .
H17 H 0.7074 0.3696 0.1177 0.029 Uiso 1 1 calc R
C18 C 0.41679(16) 0.4248(4) 0.10502(13) 0.0232(6) Uani 1 1 d .
C19 C 0.37630(16) 0.2995(4) 0.14223(12) 0.0210(6) Uani 1 1 d .
C20 C 0.36868(16) 0.3391(4) 0.19874(12) 0.0216(6) Uani 1 1 d .
H20 H 0.3908 0.4440 0.2143 0.026 Uiso 1 1 calc R
C21 C 0.32897(16) 0.2263(4) 0.23245(13) 0.0214(6) Uani 1 1 d .
H21 H 0.3242 0.2544 0.2711 0.026 Uiso 1 1 calc R
C22 C 0.29589(15) 0.0723(4) 0.21049(13) 0.0199(6) Uani 1 1 d .
C23 C 0.30657(17) 0.0293(4) 0.15446(13) 0.0256(7) Uani 1 1 d .
H23 H 0.2866 -0.0783 0.1393 0.031 Uiso 1 1 calc R
C24 C 0.34590(18) 0.1419(4) 0.12088(13) 0.0275(7) Uani 1 1 d .
H24 H 0.3524 0.1114 0.0826 0.033 Uiso 1 1 calc R
C25 C 0.2500 -0.0445(5) 0.2500 0.0214(9) Uani 1 2 d S
C26 C 0.19283(18) -0.1648(4) 0.21766(14) 0.0264(7) Uani 1 1 d .
C27 C 0.68286(18) 1.2808(4) -0.01795(13) 0.0258(7) Uani 1 1 d .
H27 H 0.6472 1.3730 -0.0136 0.031 Uiso 1 1 calc R
C28 C 0.80818(19) 1.1860(5) -0.03798(16) 0.0401(9) Uani 1 1 d .
H28A H 0.8485 1.2098 -0.0097 0.060 Uiso 1 1 calc R
H28B H 0.8285 1.1874 -0.0756 0.060 Uiso 1 1 calc R
H28C H 0.7862 1.0693 -0.0309 0.060 Uiso 1 1 calc R
C29 C 0.7710(2) 1.5040(5) -0.04811(17) 0.0441(10) Uani 1 1 d .
H29A H 0.7295 1.5837 -0.0397 0.066 Uiso 1 1 calc R
H29B H 0.7813 1.5125 -0.0882 0.066 Uiso 1 1 calc R
H29C H 0.8159 1.5384 -0.0255 0.066 Uiso 1 1 calc R
O10 O 0.7309(6) 1.0050(19) 0.1818(8) 0.204(8) Uani 0.50 1 d P
C30 C 0.7500 1.012(3) 0.2500 0.125(8) Uani 0.50 2 d SP
C31 C 0.743(4) 0.846(3) 0.2335(10) 0.26(2) Uani 0.50 1 d P

loop_
_atom_site_aniso_label
_atom_site_aniso_U_11
_atom_site_aniso_U_22
_atom_site_aniso_U_33
_atom_site_aniso_U_23
_atom_site_aniso_U_13
_atom_site_aniso_U_12
Zn1 0.01846(17) 0.01761(17) 0.01800(17) 0.00119(13) 0.00002(13) -0.00052(13)
Zn2 0.01945(18) 0.01652(18) 0.01903(18) 0.00088(13) 0.00069(13) -0.00193(13)
F1 0.0392(11) 0.0341(11) 0.0270(10) 0.0029(8) -0.0017(8) -0.0023(9)
F2 0.0305(10) 0.0552(13) 0.0304(11) -0.0040(9) 0.0075(8) -0.0134(9)
F3 0.0447(12) 0.0518(13) 0.0207(10) -0.0102(9) 0.0025(8) -0.0053(10)
F4 0.0264(10) 0.0498(13) 0.0374(11) -0.0202(10) 0.0030(8) 0.0062(9)
F5 0.0197(9) 0.0468(12) 0.0431(12) -0.0146(10) -0.0077(8) 0.0003(8)
F6 0.0330(10) 0.0310(10) 0.0399(11) -0.0040(9) -0.0025(9) 0.0071(8)
F7 0.0301(10) 0.0265(10) 0.0452(12) -0.0010(9) 0.0078(9) -0.0121(8)
F8 0.0345(10) 0.0202(9) 0.0509(13) -0.0121(8) 0.0078(9) -0.0043(8)
F9 0.0253(9) 0.0319(10) 0.0342(10) -0.0029(8) -0.0046(8) -0.0019(8)
O1 0.0438(14) 0.0293(12) 0.0268(12) -0.0095(10) 0.0088(10) -0.0133(11)
O2 0.0381(13) 0.0216(11) 0.0191(11) 0.0004(9) -0.0001(9) 0.0002(9)
O3 0.0208(11) 0.0280(12) 0.0368(13) 0.0079(10) -0.0010(9) 0.0008(9)
O4 0.0202(11) 0.0244(12) 0.0521(15) 0.0096(11) -0.0040(10) 0.0027(9)
O5 0.0334(12) 0.0250(11) 0.0271(12) 0.0004(9) 0.0072(10) -0.0098(10)
O6 0.0413(14) 0.0288(12) 0.0255(12) 0.0033(10) 0.0117(10) 0.0068(10)
O7 0.0202(10) 0.0179(10) 0.0176(10) 0.0007(8) -0.0006(8) -0.0015(8)
O9 0.0258(11) 0.0246(12) 0.0315(12) 0.0025(9) 0.0061(9) -0.0020(9)
N1 0.0241(13) 0.0339(15) 0.0273(14) 0.0023(12) 0.0002(11) -0.0071(11)
C1 0.0197(14) 0.0223(15) 0.0233(15) -0.0025(12) -0.0019(12) 0.0016(12)
C2 0.0198(14) 0.0217(15) 0.0203(14) -0.0017(12) -0.0023(11) 0.0005(12)
C3 0.0238(15) 0.0196(15) 0.0244(15) -0.0018(12) 0.0012(12) -0.0052(12)
C4 0.0249(15) 0.0257(16) 0.0216(15) -0.0005(12) 0.0038(12) -0.0059(13)
C5 0.0153(13) 0.0232(15) 0.0230(15) -0.0037(12) -0.0003(11) -0.0002(11)
C6 0.0247(15) 0.0204(15) 0.0246(15) -0.0055(12) -0.0006(12) -0.0022(12)
C7 0.0241(15) 0.0220(15) 0.0207(15) -0.0013(12) 0.0023(12) -0.0024(12)
C8 0.0191(14) 0.0294(16) 0.0217(15) -0.0078(13) 0.0007(12) -0.0023(12)
C9 0.0265(16) 0.0394(19) 0.0217(16) -0.0050(14) 0.0002(13) -0.0052(14)
C10 0.0203(15) 0.041(2) 0.0271(17) -0.0124(15) -0.0012(13) 0.0025(14)
C11 0.0207(15) 0.0242(16) 0.0241(15) -0.0003(12) -0.0010(12) 0.0012(12)
C12 0.0201(15) 0.0277(16) 0.0271(16) 0.0035(13) -0.0019(12) -0.0006(12)
C13 0.0279(17) 0.0285(17) 0.0371(19) 0.0155(15) -0.0009(14) -0.0003(14)
C14 0.0234(16) 0.0307(17) 0.0369(19) 0.0127(15) 0.0003(14) -0.0019(13)
C15 0.0194(14) 0.0288(16) 0.0187(14) 0.0059(12) -0.0006(11) 0.0000(12)
C16 0.0244(16) 0.0251(16) 0.0285(16) 0.0065(13) -0.0009(13) 0.0005(13)
C17 0.0216(15) 0.0259(16) 0.0251(16) 0.0047(13) -0.0005(12) -0.0014(12)
C18 0.0201(14) 0.0209(15) 0.0290(17) 0.0027(12) 0.0052(12) 0.0043(12)
C19 0.0202(14) 0.0188(15) 0.0241(15) -0.0022(12) 0.0036(12) 0.0006(11)
C20 0.0213(14) 0.0178(14) 0.0258(15) -0.0017(12) 0.0012(12) -0.0016(11)
C21 0.0231(15) 0.0194(15) 0.0216(15) -0.0011(12) 0.0005(12) -0.0002(12)
C22 0.0167(14) 0.0157(14) 0.0277(16) 0.0001(11) 0.0043(12) -0.0001(11)
C23 0.0296(16) 0.0187(15) 0.0288(17) -0.0069(12) 0.0069(13) -0.0062(13)
C24 0.0331(17) 0.0249(16) 0.0251(16) -0.0071(13) 0.0083(13) -0.0027(13)
C25 0.020(2) 0.0144(19) 0.030(2) 0.000 0.0045(17) 0.000
C26 0.0263(16) 0.0192(15) 0.0339(18) -0.0018(13) 0.0036(13) -0.0025(12)
C27 0.0264(16) 0.0284(17) 0.0226(16) -0.0001(13) -0.0005(12) -0.0019(13)
C28 0.0235(17) 0.053(2) 0.044(2) -0.0009(18) 0.0048(15) 0.0001(16)
C29 0.046(2) 0.042(2) 0.045(2) 0.0071(17) 0.0053(18) -0.0199(18)
O10 0.071(7) 0.190(13) 0.35(2) -0.175(15) 0.006(10) -0.001(8)
C30 0.103(16) 0.125(19) 0.14(2) 0.000 -0.050(16) 0.000
C31 0.42(5) 0.24(2) 0.11(3) -0.08(2) 0.11(5) -0.03(5)

loop_
_atom_type_symbol
_atom_type_description
_atom_type_scat_dispersion_real
_atom_type_scat_dispersion_imag
_atom_type_scat_source
C C 0.0033 0.0016 'International Tables Vol C Tables 4.2.6.8 and 6.1.1.4'
H H 0.0000 0.0000 'International Tables Vol C Tables 4.2.6.8 and 6.1.1.4'
O O 0.0106 0.0060 'International Tables Vol C Tables 4.2.6.8 and 6.1.1.4'
F F 0.0171 0.0103 'International Tables Vol C Tables 4.2.6.8 and 6.1.1.4'
Zn Zn 0.2839 1.4301 'International Tables Vol C Tables 4.2.6.8 and 6.1.1.4'
N N 0.0061 0.0033 'International Tables Vol C Tables 4.2.6.8 and 6.1.1.4'

loop_
_geom_angle_atom_site_label_1
_geom_angle_atom_site_label_2
_geom_angle_atom_site_label_3
_geom_angle
_geom_angle_site_symmetry_1
_geom_angle_site_symmetry_3
O2 Zn1 O9 111.41(9) . .
O2 Zn1 O7 114.47(8) . .
O9 Zn1 O7 134.04(8) . .
O2 Zn1 O7 97.45(8) . 3_675
O9 Zn1 O7 95.19(8) . 3_675
O7 Zn1 O7 81.65(8) . 3_675
O2 Zn1 O4 94.20(9) . .
O9 Zn1 O4 82.08(9) . .
O7 Zn1 O4 91.99(8) . .
O7 Zn1 O4 168.23(9) 3_675 .
O2 Zn1 Zn2 84.43(6) . .
O9 Zn1 Zn2 147.35(6) . .
O7 Zn1 Zn2 39.75(5) . .
O7 Zn1 Zn2 111.39(5) 3_675 .
O4 Zn1 Zn2 68.00(6) . .
O2 Zn1 Zn1 110.97(7) . 3_675
O9 Zn1 Zn1 121.05(7) . 3_675
O7 Zn1 Zn1 41.23(5) . 3_675
O7 Zn1 Zn1 40.41(5) 3_675 3_675
O4 Zn1 Zn1 132.45(7) . 3_675
Zn2 Zn1 Zn1 74.879(14) . 3_675
O5 Zn2 O3 110.98(9) . .
O5 Zn2 O7 133.18(9) . .
O3 Zn2 O7 104.40(9) . .
O5 Zn2 O1 95.01(9) . .
O3 Zn2 O1 104.64(10) . .
O7 Zn2 O1 104.82(9) . .
O5 Zn2 Zn1 158.85(7) . .
O3 Zn2 Zn1 88.65(6) . .
O7 Zn2 Zn1 41.99(6) . .
O1 Zn2 Zn1 71.58(7) . .
C1 O1 Zn2 138.1(2) . .
C1 O2 Zn1 120.40(19) . .
C11 O3 Zn2 116.69(19) . .
C11 O4 Zn1 138.7(2) . .
C18 O5 Zn2 115.97(19) . .
Zn2 O7 Zn1 98.26(8) . .
Zn2 O7 Zn1 135.76(10) . 3_675
Zn1 O7 Zn1 98.35(8) . 3_675
C27 O9 Zn1 131.4(2) . .
C27 N1 C28 120.5(3) . .
C27 N1 C29 121.6(3) . .
C28 N1 C29 117.8(3) . .
O1 C1 O2 125.2(3) . .
O1 C1 C2 116.3(3) . .
O2 C1 C2 118.5(3) . .
C3 C2 C7 119.4(3) . .
C3 C2 C1 119.4(3) . .
C7 C2 C1 121.2(3) . .
C2 C3 C4 120.9(3) . .
C2 C3 H3 119.6 . .
C4 C3 H3 119.6 . .
C3 C4 C5 119.9(3) . .
C3 C4 H4 120.1 . .
C5 C4 H4 120.1 . .
C6 C5 C4 118.9(3) . .
C6 C5 C8 117.8(3) . .
C4 C5 C8 123.2(3) . .
C7 C6 C5 120.9(3) . .
C7 C6 H6 119.6 . .
C5 C6 H6 119.6 . .
C6 C7 C2 120.1(3) . .
C6 C7 H7 120.0 . .
C2 C7 H7 120.0 . .
C10 C8 C15 113.0(3) . 2_665
C10 C8 C9 107.9(2) . .
C15 C8 C9 106.8(2) 2_665 .
C10 C8 C5 106.4(2) . .
C15 C8 C5 110.1(2) 2_665 .
C9 C8 C5 112.6(2) . .
F1 C9 F3 106.5(3) . .
F1 C9 F2 107.2(3) . .
F3 C9 F2 106.2(2) . .
F1 C9 C8 112.0(2) . .
F3 C9 C8 111.3(3) . .
F2 C9 C8 113.3(3) . .
F5 C10 F6 107.1(3) . .
F5 C10 F4 106.1(2) . .
F6 C10 F4 106.3(3) . .
F5 C10 C8 111.8(3) . .
F6 C10 C8 111.9(3) . .
F4 C10 C8 113.1(3) . .
O4 C11 O3 125.9(3) . .
O4 C11 C12 117.3(3) . .
O3 C11 C12 116.8(3) . .
C13 C12 C17 119.1(3) . .
C13 C12 C11 120.0(3) . .
C17 C12 C11 120.8(3) . .
C12 C13 C14 121.0(3) . .
C12 C13 H13 119.5 . .
C14 C13 H13 119.5 . .
C13 C14 C15 119.8(3) . .
C13 C14 H14 120.1 . .
C15 C14 H14 120.1 . .
C16 C15 C14 119.1(3) . .
C16 C15 C8 117.7(3) . 2_645
C14 C15 C8 123.2(3) . 2_645
C17 C16 C15 120.7(3) . .
C17 C16 H16 119.7 . .
C15 C16 H16 119.7 . .
C16 C17 C12 120.2(3) . .
C16 C17 H17 119.9 . .
C12 C17 H17 119.9 . .
O6 C18 O5 123.8(3) . .
O6 C18 C19 120.6(3) . .
O5 C18 C19 115.6(3) . .
C20 C19 C24 118.9(3) . .
C20 C19 C18 120.3(3) . .
C24 C19 C18 120.8(3) . .
C21 C20 C19 120.2(3) . .
C21 C20 H20 119.9 . .
C19 C20 H20 119.9 . .
C20 C21 C22 120.9(3) . .
C20 C21 H21 119.5 . .
C22 C21 H21 119.5 . .
C23 C22 C21 118.6(3) . .
C23 C22 C25 123.1(2) . .
C21 C22 C25 118.3(3) . .
C24 C23 C22 120.4(3) . .
C24 C23 H23 119.8 . .
C22 C23 H23 119.8 . .
C23 C24 C19 120.9(3) . .
C23 C24 H24 119.5 . .
C19 C24 H24 119.5 . .
C26 C25 C26 108.2(3) . 2
C26 C25 C22 106.22(16) . 2
C26 C25 C22 112.81(16) 2 2
C26 C25 C22 112.81(16) . .
C26 C25 C22 106.22(16) 2 .
C22 C25 C22 110.7(3) 2 .
F7 C26 F9 107.0(2) . .
F7 C26 F8 106.9(2) . .
F9 C26 F8 106.6(3) . .
F7 C26 C25 112.0(2) . .
F9 C26 C25 110.9(2) . .
F8 C26 C25 113.2(2) . .
O9 C27 N1 121.8(3) . .
O9 C27 H27 119.1 . .
N1 C27 H27 119.1 . .
N1 C28 H28A 109.5 . .
N1 C28 H28B 109.5 . .
H28A C28 H28B 109.5 . .
N1 C28 H28C 109.5 . .
H28A C28 H28C 109.5 . .
H28B C28 H28C 109.5 . .
N1 C29 H29A 109.5 . .
N1 C29 H29B 109.5 . .
H29A C29 H29B 109.5 . .
N1 C29 H29C 109.5 . .
H29A C29 H29C 109.5 . .
H29B C29 H29C 109.5 . .
C30 O10 C31 45.9(14) . .
C31 C30 C31 36(3) . 2_655
C31 C30 O10 106(2) . 2_655
C31 C30 O10 70.2(14) 2_655 2_655
C31 C30 O10 70.2(14) . .
C31 C30 O10 106(2) 2_655 .
O10 C30 O10 176(2) 2_655 .
C31 C31 C30 71.9(17) 2_655 .
C31 C31 O10 135(3) 2_655 .
C30 C31 O10 63.9(13) . .

loop_
_geom_bond_atom_site_label_1
_geom_bond_atom_site_label_2
_geom_bond_distance
_geom_bond_site_symmetry_2
Zn1 O2 1.969(2) .
Zn1 O9 1.988(2) .
Zn1 O7 2.0570(19) .
Zn1 O7 2.0912(19) 3_675
Zn1 O4 2.098(2) .
Zn1 Zn2 3.0428(5) .
Zn1 Zn1 3.1392(7) 3_675
Zn2 O5 1.915(2) .
Zn2 O3 1.966(2) .
Zn2 O7 1.9660(19) .
Zn2 O1 1.968(2) .
F1 C9 1.332(4) .
F2 C9 1.344(4) .
F3 C9 1.340(4) .
F4 C10 1.350(3) .
F5 C10 1.332(4) .
F6 C10 1.336(4) .
F7 C26 1.324(3) .
F8 C26 1.346(3) .
F9 C26 1.345(4) .
O1 C1 1.255(4) .
O2 C1 1.258(4) .
O3 C11 1.262(4) .
O4 C11 1.247(4) .
O5 C18 1.274(4) .
O6 C18 1.238(4) .
O7 Zn1 2.0912(19) 3_675
O9 C27 1.237(4) .
N1 C27 1.327(4) .
N1 C28 1.454(4) .
N1 C29 1.457(4) .
C1 C2 1.503(4) .
C2 C3 1.381(4) .
C2 C7 1.387(4) .
C3 C4 1.385(4) .
C3 H3 0.9500 .
C4 C5 1.393(4) .
C4 H4 0.9500 .
C5 C6 1.392(4) .
C5 C8 1.549(4) .
C6 C7 1.378(4) .
C6 H6 0.9500 .
C7 H7 0.9500 .
C8 C10 1.544(4) .
C8 C15 1.544(4) 2_665
C8 C9 1.546(4) .
C11 C12 1.511(4) .
C12 C13 1.385(4) .
C12 C17 1.391(4) .
C13 C14 1.387(4) .
C13 H13 0.9500 .
C14 C15 1.395(4) .
C14 H14 0.9500 .
C15 C16 1.392(4) .
C15 C8 1.544(4) 2_645
C16 C17 1.384(4) .
C16 H16 0.9500 .
C17 H17 0.9500 .
C18 C19 1.500(4) .
C19 C20 1.388(4) .
C19 C24 1.391(4) .
C20 C21 1.384(4) .
C20 H20 0.9500 .
C21 C22 1.392(4) .
C21 H21 0.9500 .
C22 C23 1.391(4) .
C22 C25 1.547(3) .
C23 C24 1.377(4) .
C23 H23 0.9500 .
C24 H24 0.9500 .
C25 C26 1.544(4) .
C25 C26 1.544(4) 2
C25 C22 1.547(3) 2
C27 H27 0.9500 .
C28 H28A 0.9800 .
C28 H28B 0.9800 .
C28 H28C 0.9800 .
C29 H29A 0.9800 .
C29 H29B 0.9800 .
C29 H29C 0.9800 .
O10 C30 1.643(19) .
O10 C31 1.72(3) .
C30 C31 1.31(3) .
C30 C31 1.31(3) 2_655
C30 O10 1.643(19) 2_655
C31 C31 0.82(7) 2_655

loop_
_geom_torsion_atom_site_label_1
_geom_torsion_atom_site_label_2
_geom_torsion_atom_site_label_3
_geom_torsion_atom_site_label_4
_geom_torsion
_geom_torsion_site_symmetry_1
_geom_torsion_site_symmetry_4
O2 Zn1 Zn2 O5 52.3(2) . .
O9 Zn1 Zn2 O5 174.2(2) . .
O7 Zn1 Zn2 O5 -87.9(2) . .
O7 Zn1 Zn2 O5 -43.5(2) 3_675 .
O4 Zn1 Zn2 O5 149.1(2) . .
Zn1 Zn1 Zn2 O5 -61.19(19) 3_675 .
O2 Zn1 Zn2 O3 -106.35(9) . .
O9 Zn1 Zn2 O3 15.50(14) . .
O7 Zn1 Zn2 O3 113.45(11) . .
O7 Zn1 Zn2 O3 157.82(9) 3_675 .
O4 Zn1 Zn2 O3 -9.53(10) . .
Zn1 Zn1 Zn2 O3 140.15(7) 3_675 .
O2 Zn1 Zn2 O7 140.20(11) . .
O9 Zn1 Zn2 O7 -97.95(15) . .
O7 Zn1 Zn2 O7 44.36(13) 3_675 .
O4 Zn1 Zn2 O7 -122.98(11) . .
Zn1 Zn1 Zn2 O7 26.70(8) 3_675 .
O2 Zn1 Zn2 O1 -0.43(10) . .
O9 Zn1 Zn2 O1 121.42(14) . .
O7 Zn1 Zn2 O1 -140.63(11) . .
O7 Zn1 Zn2 O1 -96.26(10) 3_675 .
O4 Zn1 Zn2 O1 96.39(11) . .
Zn1 Zn1 Zn2 O1 -113.93(8) 3_675 .
O5 Zn2 O1 C1 -166.3(3) . .
O3 Zn2 O1 C1 80.5(3) . .
O7 Zn2 O1 C1 -29.1(3) . .
Zn1 Zn2 O1 C1 -3.0(3) . .
O9 Zn1 O2 C1 -147.2(2) . .
O7 Zn1 O2 C1 30.0(2) . .
O7 Zn1 O2 C1 114.2(2) 3_675 .
O4 Zn1 O2 C1 -64.1(2) . .
Zn2 Zn1 O2 C1 3.3(2) . .
Zn1 Zn1 O2 C1 74.8(2) 3_675 .
O5 Zn2 O3 C11 -159.2(2) . .
O7 Zn2 O3 C11 52.0(2) . .
O1 Zn2 O3 C11 -57.8(2) . .
Zn1 Zn2 O3 C11 12.7(2) . .
O2 Zn1 O4 C11 94.2(3) . .
O9 Zn1 O4 C11 -154.8(3) . .
O7 Zn1 O4 C11 -20.6(3) . .
O7 Zn1 O4 C11 -77.5(5) 3_675 .
Zn2 Zn1 O4 C11 11.9(3) . .
Zn1 Zn1 O4 C11 -29.4(4) 3_675 .
O3 Zn2 O5 C18 -73.6(2) . .
O7 Zn2 O5 C18 62.9(2) . .
O1 Zn2 O5 C18 178.6(2) . .
Zn1 Zn2 O5 C18 129.3(2) . .
O5 Zn2 O7 Zn1 150.36(10) . .
O3 Zn2 O7 Zn1 -71.24(10) . .
O1 Zn2 O7 Zn1 38.51(10) . .
O5 Zn2 O7 Zn1 39.3(2) . 3_675
O3 Zn2 O7 Zn1 177.69(14) . 3_675
O1 Zn2 O7 Zn1 -72.56(15) . 3_675
Zn1 Zn2 O7 Zn1 -111.07(16) . 3_675
O2 Zn1 O7 Zn2 -44.43(11) . .
O9 Zn1 O7 Zn2 132.00(10) . .
O7 Zn1 O7 Zn2 -138.85(12) 3_675 .
O4 Zn1 O7 Zn2 51.10(9) . .
Zn1 Zn1 O7 Zn2 -138.85(12) 3_675 .
O2 Zn1 O7 Zn1 94.42(9) . 3_675
O9 Zn1 O7 Zn1 -89.15(12) . 3_675
O7 Zn1 O7 Zn1 0.0 3_675 3_675
O4 Zn1 O7 Zn1 -170.05(9) . 3_675
Zn2 Zn1 O7 Zn1 138.85(12) . 3_675
O2 Zn1 O9 C27 -50.3(3) . .
O7 Zn1 O9 C27 133.2(3) . .
O7 Zn1 O9 C27 49.8(3) 3_675 .
O4 Zn1 O9 C27 -141.7(3) . .
Zn2 Zn1 O9 C27 -165.1(2) . .
Zn1 Zn1 O9 C27 82.9(3) 3_675 .
Zn2 O1 C1 O2 7.0(5) . .
Zn2 O1 C1 C2 -173.3(2) . .
Zn1 O2 C1 O1 -6.4(4) . .
Zn1 O2 C1 C2 173.83(19) . .
O1 C1 C2 C3 -1.9(4) . .
O2 C1 C2 C3 177.9(3) . .
O1 C1 C2 C7 178.8(3) . .
O2 C1 C2 C7 -1.5(4) . .
C7 C2 C3 C4 0.6(5) . .
C1 C2 C3 C4 -178.7(3) . .
C2 C3 C4 C5 -1.4(5) . .
C3 C4 C5 C6 1.1(4) . .
C3 C4 C5 C8 178.6(3) . .
C4 C5 C6 C7 0.0(4) . .
C8 C5 C6 C7 -177.6(3) . .
C5 C6 C7 C2 -0.8(5) . .
C3 C2 C7 C6 0.5(4) . .
C1 C2 C7 C6 179.8(3) . .
C6 C5 C8 C10 73.7(3) . .
C4 C5 C8 C10 -103.8(3) . .
C6 C5 C8 C15 -49.2(4) . 2_665
C4 C5 C8 C15 133.3(3) . 2_665
C6 C5 C8 C9 -168.3(3) . .
C4 C5 C8 C9 14.2(4) . .
C10 C8 C9 F1 169.3(2) . .
C15 C8 C9 F1 -68.9(3) 2_665 .
C5 C8 C9 F1 52.2(3) . .
C10 C8 C9 F3 -71.7(3) . .
C15 C8 C9 F3 50.1(3) 2_665 .
C5 C8 C9 F3 171.2(2) . .
C10 C8 C9 F2 47.9(3) . .
C15 C8 C9 F2 169.8(3) 2_665 .
C5 C8 C9 F2 -69.2(3) . .
C15 C8 C10 F5 170.7(2) 2_665 .
C9 C8 C10 F5 -71.4(3) . .
C5 C8 C10 F5 49.7(3) . .
C15 C8 C10 F6 50.5(3) 2_665 .
C9 C8 C10 F6 168.4(2) . .
C5 C8 C10 F6 -70.5(3) . .
C15 C8 C10 F4 -69.5(3) 2_665 .
C9 C8 C10 F4 48.4(3) . .
C5 C8 C10 F4 169.5(2) . .
Zn1 O4 C11 O3 -5.9(6) . .
Zn1 O4 C11 C12 175.5(2) . .
Zn2 O3 C11 O4 -9.9(4) . .
Zn2 O3 C11 C12 168.8(2) . .
O4 C11 C12 C13 0.9(5) . .
O3 C11 C12 C13 -177.9(3) . .
O4 C11 C12 C17 -179.0(3) . .
O3 C11 C12 C17 2.2(4) . .
C17 C12 C13 C14 -1.4(5) . .
C11 C12 C13 C14 178.7(3) . .
C12 C13 C14 C15 0.0(5) . .
C13 C14 C15 C16 0.7(5) . .
C13 C14 C15 C8 -180.0(3) . 2_645
C14 C15 C16 C17 -0.1(5) . .
C8 C15 C16 C17 -179.5(3) 2_645 .
C15 C16 C17 C12 -1.2(5) . .
C13 C12 C17 C16 2.0(5) . .
C11 C12 C17 C16 -178.2(3) . .
Zn2 O5 C18 O6 -15.2(4) . .
Zn2 O5 C18 C19 166.85(19) . .
O6 C18 C19 C20 179.0(3) . .
O5 C18 C19 C20 -3.0(4) . .
O6 C18 C19 C24 -0.9(4) . .
O5 C18 C19 C24 177.1(3) . .
C24 C19 C20 C21 -2.4(4) . .
C18 C19 C20 C21 177.7(3) . .
C19 C20 C21 C22 -0.2(4) . .
C20 C21 C22 C23 3.1(4) . .
C20 C21 C22 C25 -177.9(2) . .
C21 C22 C23 C24 -3.2(5) . .
C25 C22 C23 C24 177.8(3) . .
C22 C23 C24 C19 0.6(5) . .
C20 C19 C24 C23 2.3(5) . .
C18 C19 C24 C23 -177.8(3) . .
C23 C22 C25 C26 -23.2(4) . .
C21 C22 C25 C26 157.8(3) . .
C23 C22 C25 C26 95.1(3) . 2
C21 C22 C25 C26 -83.9(3) . 2
C23 C22 C25 C22 -142.1(3) . 2
C21 C22 C25 C22 38.94(19) . 2
C26 C25 C26 F7 74.3(2) 2 .
C22 C25 C26 F7 -47.1(3) 2 .
C22 C25 C26 F7 -168.5(2) . .
C26 C25 C26 F9 -166.3(3) 2 .
C22 C25 C26 F9 72.3(3) 2 .
C22 C25 C26 F9 -49.1(3) . .
C26 C25 C26 F8 -46.59(18) 2 .
C22 C25 C26 F8 -167.9(2) 2 .
C22 C25 C26 F8 70.6(3) . .
Zn1 O9 C27 N1 165.8(2) . .
C28 N1 C27 O9 -4.3(5) . .
C29 N1 C27 O9 178.0(3) . .
C31 O10 C30 C31 4(6) . 2_655
C31 O10 C30 O10 2(3) . 2_655
O10 C30 C31 C31 -7(10) 2_655 2_655
O10 C30 C31 C31 173(10) . 2_655
C31 C30 C31 O10 -173(10) 2_655 .
O10 C30 C31 O10 -179.9(2) 2_655 .
C30 O10 C31 C31 -10(13) . 2_655
